data_4132449
loop_
_publ_author_name
'Zou, Yike'
'Li, Xiangqin'
'Yang, Yun'
'Berritt, Simon'
'Melvin, Jason'
'Gonzales, Stephen'
'Spafford, Matthew'
'Smith, 3rd, Amos B'

_publ_section_title
;
 Total Synthesis of (-)-Nodulisporic Acids D, C, and B: Evolution of a
 Unified Synthetic Strategy.
;
_journal_issue 30
_journal_name_full 'Journal of the American Chemical Society'
_journal_page_first 9502
_journal_page_last 9511
_journal_paper_doi 10.1021/jacs.8b04053
_journal_volume 140
_journal_year 2018
_chemical_formula_moiety 'C19 H27 Br O3'
_chemical_formula_sum 'C19 H27 Br O3'
_chemical_formula_weight 383.31
_space_group_crystal_system triclinic
_space_group_IT_number 2
_space_group_name_Hall '-P 1'
_space_group_name_H-M_alt 'P -1'
_atom_sites_solution_hydrogens geom
_atom_sites_solution_primary dual
_audit_creation_date 2017-04-20
_audit_creation_method
;
Olex2 1.2
(compiled 2017.03.28 svn.r3405 for OlexSys, GUI svn.r5335)
;
_cell_angle_alpha 73.101(3)
_cell_angle_beta 80.806(3)
_cell_angle_gamma 74.567(3)
_cell_formula_units_Z 6
_cell_length_a 9.8887(6)
_cell_length_b 14.8615(8)
_cell_length_c 19.5860(11)
_cell_measurement_reflns_used 9223
_cell_measurement_temperature 100
_cell_measurement_theta_max 27.58
_cell_measurement_theta_min 3.00
_cell_volume 2644.2(3)
_computing_data_collection 'Bruker APEX3 v2016.1-0'
_computing_data_reduction 'Bruker SAINT v8.37A'
_computing_publication_material 'Olex2 (Dolomanov et al., 2009)'
_computing_structure_refinement 'XL (Sheldrick, 2008)'
_computing_structure_solution 'ShelXT (Sheldrick, 2015)'
_diffrn_ambient_temperature 100
_diffrn_measured_fraction_theta_full 0.999
_diffrn_measured_fraction_theta_max 0.996
_diffrn_measurement_device 'CMOS area detector'
_diffrn_measurement_device_type 'Bruker D8QUEST'
_diffrn_measurement_method '\w and \f scans'
_diffrn_radiation_monochromator graphite
_diffrn_radiation_type MoK\a
_diffrn_radiation_wavelength 0.71073
_diffrn_reflns_av_R_equivalents 0.0508
_diffrn_reflns_av_unetI/netI 0.0180
_diffrn_reflns_Laue_measured_fraction_full 0.999
_diffrn_reflns_Laue_measured_fraction_max 0.996
_diffrn_reflns_limit_h_max 12
_diffrn_reflns_limit_h_min -12
_diffrn_reflns_limit_k_max 19
_diffrn_reflns_limit_k_min -19
_diffrn_reflns_limit_l_max 25
_diffrn_reflns_limit_l_min -25
_diffrn_reflns_number 177762
_diffrn_reflns_point_group_measured_fraction_full 0.999
_diffrn_reflns_point_group_measured_fraction_max 0.996
_diffrn_reflns_theta_full 25.242
_diffrn_reflns_theta_max 27.590
_diffrn_reflns_theta_min 2.862
_diffrn_source 'sealed tube'
_exptl_absorpt_coefficient_mu 2.345
_exptl_absorpt_correction_T_max 0.7456
_exptl_absorpt_correction_T_min 0.6420
_exptl_absorpt_correction_type multi-scan
_exptl_absorpt_process_details 'SADABS v2014/5'
_exptl_crystal_colour colourless
_exptl_crystal_density_diffrn 1.444
_exptl_crystal_description irregular
_exptl_crystal_F_000 1200
_exptl_crystal_size_max 0.28
_exptl_crystal_size_mid 0.18
_exptl_crystal_size_min 0.10
_refine_diff_density_max 0.687
_refine_diff_density_min -0.831
_refine_diff_density_rms 0.108
_refine_ls_extinction_method none
_refine_ls_goodness_of_fit_ref 1.057
_refine_ls_hydrogen_treatment constr
_refine_ls_matrix_type full
_refine_ls_number_parameters 634
_refine_ls_number_reflns 12214
_refine_ls_number_restraints 0
_refine_ls_restrained_S_all 1.057
_refine_ls_R_factor_all 0.0304
_refine_ls_R_factor_gt 0.0256
_refine_ls_shift/su_max 0.003
_refine_ls_shift/su_mean 0.000
_refine_ls_structure_factor_coef Fsqd
_refine_ls_weighting_details 'w=1/[\s^2^(Fo^2^)+(0.0337P)^2^+1.8994P] where P=(Fo^2^+2Fc^2^)/3'
_refine_ls_weighting_scheme calc
_refine_ls_wR_factor_gt 0.0662
_refine_ls_wR_factor_ref 0.0687
_reflns_number_gt 10979
_reflns_number_total 12214
_reflns_threshold_expression 'I > 2\s(I)'
_cod_data_source_file ja8b04053_si_006.cif
_cod_data_source_block 1451
_cod_database_code 4132449
_shelx_shelxl_version_number 2014/7

loop_
_space_group_symop_operation_xyz
'x, y, z'
'-x, -y, -z'

loop_
_atom_site_label
_atom_site_type_symbol
_atom_site_fract_x
_atom_site_fract_y
_atom_site_fract_z
_atom_site_U_iso_or_equiv
_atom_site_adp_type
_atom_site_occupancy
_atom_site_site_symmetry_order
_atom_site_calc_flag
_atom_site_refinement_flags_posn
Br1 Br 0.74456(2) 0.65195(2) 0.52902(2) 0.02408(5) Uani 1 1 d .
C1 C 0.84889(16) 0.67870(11) 0.43851(8) 0.0136(3) Uani 1 1 d .
C2 C 0.95366(17) 0.61195(11) 0.41830(9) 0.0171(3) Uani 1 1 d .
H2 H 0.9780 0.5460 0.4444 0.023 Uiso 1 1 calc R
C3 C 1.02812(17) 0.65562(12) 0.34841(9) 0.0180(3) Uani 1 1 d .
H3a H 1.0508 0.6127 0.3158 0.024 Uiso 1 1 calc R
H3b H 1.1155 0.6709 0.3556 0.024 Uiso 1 1 calc R
C4 C 0.91573(16) 0.74748(11) 0.32057(8) 0.0132(3) Uani 1 1 d .
H4 H 0.8444 0.7258 0.3022 0.018 Uiso 1 1 calc R
C5 C 0.95222(17) 0.83083(12) 0.26104(8) 0.0170(3) Uani 1 1 d .
H5a H 1.0031 0.8075 0.2194 0.023 Uiso 1 1 calc R
H5b H 1.0130 0.8620 0.2777 0.023 Uiso 1 1 calc R
C6 C 0.81283(16) 0.90297(12) 0.24020(8) 0.0161(3) Uani 1 1 d .
H6a H 0.7578 0.8728 0.2190 0.021 Uiso 1 1 calc R
H6b H 0.8331 0.9606 0.2034 0.021 Uiso 1 1 calc R
C7 C 0.72440(15) 0.93482(10) 0.30484(8) 0.0102(3) Uani 1 1 d .
H7 H 0.7855 0.9650 0.3231 0.014 Uiso 1 1 calc R
C8 C 0.59299(16) 1.01823(11) 0.28109(8) 0.0132(3) Uani 1 1 d .
C9 C 0.52270(15) 1.05293(11) 0.34814(9) 0.0138(3) Uani 1 1 d .
H9 H 0.5877 1.0830 0.3637 0.018 Uiso 1 1 calc R
C10 C 0.48518(16) 0.97236(11) 0.41000(8) 0.0153(3) Uani 1 1 d .
H10a H 0.4170 0.9444 0.3958 0.020 Uiso 1 1 calc R
H10b H 0.4404 0.9986 0.4513 0.020 Uiso 1 1 calc R
C11 C 0.61782(16) 0.89331(11) 0.43168(8) 0.0137(3) Uani 1 1 d .
H11a H 0.5915 0.8414 0.4723 0.018 Uiso 1 1 calc R
H11b H 0.6834 0.9211 0.4481 0.018 Uiso 1 1 calc R
C12 C 0.69374(15) 0.84925(10) 0.36960(8) 0.0094(3) Uani 1 1 d .
C13 C 0.84066(15) 0.77999(10) 0.38848(8) 0.0097(3) Uani 1 1 d .
C14 C 0.65007(18) 1.10323(12) 0.23209(10) 0.0224(4) Uani 1 1 d .
H14 H 0.7253 1.1188 0.2475 0.030 Uiso 1 1 calc R
C15 C 0.48796(17) 0.99579(13) 0.24254(9) 0.0190(3) Uani 1 1 d .
H15a H 0.4244 1.0562 0.2195 0.028 Uiso 1 1 calc GR
H15b H 0.4330 0.9540 0.2773 0.028 Uiso 1 1 calc GR
H15c H 0.5392 0.9628 0.2062 0.028 Uiso 1 1 calc GR
C16 C 0.39122(17) 1.21882(12) 0.31934(10) 0.0194(3) Uani 1 1 d .
C17 C 0.25166(18) 1.28150(13) 0.29664(11) 0.0249(4) Uani 1 1 d .
H17a H 0.2547 1.3496 0.2857 0.037 Uiso 1 1 calc GR
H17b H 0.1781 1.2681 0.3355 0.037 Uiso 1 1 calc GR
H17c H 0.2308 1.2678 0.2539 0.037 Uiso 1 1 calc GR
C18 C 0.60062(16) 0.79131(11) 0.35284(9) 0.0148(3) Uani 1 1 d .
H18a H 0.6209 0.7251 0.3836 0.022 Uiso 1 1 calc GR
H18b H 0.6207 0.7898 0.3025 0.022 Uiso 1 1 calc GR
H18c H 0.5011 0.8222 0.3618 0.022 Uiso 1 1 calc GR
C19 C 0.93265(16) 0.82542(11) 0.41921(9) 0.0146(3) Uani 1 1 d .
H19a H 0.9003 0.8225 0.4696 0.022 Uiso 1 1 calc GR
H19b H 0.9249 0.8930 0.3920 0.022 Uiso 1 1 calc GR
H19c H 1.0311 0.7896 0.4155 0.022 Uiso 1 1 calc GR
O1 O 0.60768(15) 1.15201(10) 0.17563(8) 0.0362(4) Uani 1 1 d .
O2 O 0.39285(11) 1.12503(8) 0.32962(7) 0.0170(2) Uani 1 1 d .
O3 O 0.48922(14) 1.24664(9) 0.32759(10) 0.0360(4) Uani 1 1 d .
Br1' Br 0.34184(2) 0.39073(2) 0.90078(2) 0.02061(5) Uani 1 1 d .
C1' C 0.44534(16) 0.37076(11) 0.81420(8) 0.0126(3) Uani 1 1 d .
C2' C 0.53664(17) 0.28798(11) 0.81246(9) 0.0155(3) Uani 1 1 d .
H2' H 0.5476 0.2311 0.8510 0.021 Uiso 1 1 calc R
C3' C 0.62086(17) 0.29684(11) 0.74039(9) 0.0168(3) Uani 1 1 d .
H3a' H 0.6332 0.2387 0.7229 0.022 Uiso 1 1 calc R
H3b' H 0.7143 0.3084 0.7417 0.022 Uiso 1 1 calc R
C4' C 0.52523(16) 0.38553(11) 0.69476(8) 0.0122(3) Uani 1 1 d .
H4' H 0.4471 0.3612 0.6851 0.016 Uiso 1 1 calc R
C5' C 0.57771(17) 0.44217(12) 0.62250(9) 0.0176(3) Uani 1 1 d .
H5a' H 0.6242 0.3981 0.5919 0.023 Uiso 1 1 calc R
H5b' H 0.6468 0.4764 0.6283 0.023 Uiso 1 1 calc R
C6' C 0.44940(16) 0.51512(11) 0.58827(8) 0.0152(3) Uani 1 1 d .
H6a' H 0.3873 0.4796 0.5773 0.020 Uiso 1 1 calc R
H6b' H 0.4816 0.5568 0.5425 0.020 Uiso 1 1 calc R
C7' C 0.36440(15) 0.57916(10) 0.63693(8) 0.0104(3) Uani 1 1 d .
H7' H 0.4318 0.6141 0.6447 0.014 Uiso 1 1 calc R
C8' C 0.24491(15) 0.66021(11) 0.59730(8) 0.0120(3) Uani 1 1 d .
C9' C 0.17702(16) 0.72625(11) 0.64742(9) 0.0151(3) Uani 1 1 d .
H9' H 0.2470 0.7611 0.6525 0.020 Uiso 1 1 calc R
C10' C 0.12605(17) 0.67236(12) 0.72085(9) 0.0177(3) Uani 1 1 d .
H10a' H 0.0515 0.6417 0.7165 0.024 Uiso 1 1 calc R
H10b' H 0.0849 0.7185 0.7505 0.024 Uiso 1 1 calc R
C11' C 0.24687(17) 0.59473(11) 0.75756(8) 0.0152(3) Uani 1 1 d .
H11a' H 0.2102 0.5602 0.8053 0.020 Uiso 1 1 calc R
H11b' H 0.3181 0.6262 0.7648 0.020 Uiso 1 1 calc R
C12' C 0.31791(15) 0.52093(10) 0.71381(8) 0.0093(3) Uani 1 1 d .
C13' C 0.45589(15) 0.45131(10) 0.74581(8) 0.0102(3) Uani 1 1 d .
C14' C 0.31801(17) 0.72412(12) 0.53462(9) 0.0196(3) Uani 1 1 d .
H14' H 0.3947 0.7440 0.5446 0.026 Uiso 1 1 calc R
C15' C 0.13663(16) 0.62620(11) 0.56957(8) 0.0148(3) Uani 1 1 d .
H15a' H 0.0770 0.6818 0.5387 0.022 Uiso 1 1 calc GR
H15b' H 0.0780 0.5954 0.6102 0.022 Uiso 1 1 calc GR
H15c' H 0.1854 0.5796 0.5420 0.022 Uiso 1 1 calc GR
C16' C 0.04868(16) 0.89088(11) 0.60435(8) 0.0134(3) Uani 1 1 d .
C17' C -0.09102(16) 0.95155(11) 0.57954(9) 0.0161(3) Uani 1 1 d .
H17a' H -0.0941 1.0199 0.5734 0.024 Uiso 1 1 calc GR
H17b' H -0.1667 0.9326 0.6153 0.024 Uiso 1 1 calc GR
H17c' H -0.1034 0.9418 0.5337 0.024 Uiso 1 1 calc GR
C18' C 0.21367(16) 0.45946(11) 0.71434(8) 0.0131(3) Uani 1 1 d .
H18a' H 0.2252 0.4031 0.7559 0.020 Uiso 1 1 calc GR
H18b' H 0.2327 0.4377 0.6703 0.020 Uiso 1 1 calc GR
H18c' H 0.1170 0.4986 0.7171 0.020 Uiso 1 1 calc GR
C19' C 0.55876(17) 0.50473(11) 0.75920(9) 0.0174(3) Uani 1 1 d .
H19a' H 0.5245 0.5269 0.8027 0.026 Uiso 1 1 calc GR
H19b' H 0.5653 0.5606 0.7183 0.026 Uiso 1 1 calc GR
H19c' H 0.6520 0.4608 0.7651 0.026 Uiso 1 1 calc GR
O1' O 0.28730(14) 0.75144(11) 0.47387(7) 0.0317(3) Uani 1 1 d .
O2' O 0.05542(12) 0.79704(8) 0.61495(7) 0.0181(2) Uani 1 1 d .
O3' O 0.14203(15) 0.92107(9) 0.61460(10) 0.0378(4) Uani 1 1 d .
Br1" Br 1.07116(2) 0.05987(2) 1.23303(2) 0.01934(5) Uani 1 1 d .
C1" C 1.16099(17) 0.04292(11) 1.14339(8) 0.0142(3) Uani 1 1 d .
C2" C 1.25680(18) -0.03673(12) 1.13801(9) 0.0192(3) Uani 1 1 d .
H2" H 1.2792 -0.0932 1.1763 0.026 Uiso 1 1 calc R
C3" C 1.32526(19) -0.02492(12) 1.06237(9) 0.0217(3) Uani 1 1 d .
H3a" H 1.3376 -0.0839 1.0460 0.029 Uiso 1 1 calc R
H3b" H 1.4176 -0.0084 1.0576 0.029 Uiso 1 1 calc R
C4" C 1.21607(17) 0.05966(12) 1.02168(8) 0.0163(3) Uani 1 1 d .
H4" H 1.1383 0.0310 1.0171 0.022 Uiso 1 1 calc R
C5" C 1.25172(18) 0.11945(13) 0.94673(9) 0.0204(3) Uani 1 1 d .
H5a" H 1.2952 0.0767 0.9148 0.027 Uiso 1 1 calc R
H5b" H 1.3189 0.1577 0.9480 0.027 Uiso 1 1 calc R
C6" C 1.11317(17) 0.18699(12) 0.91937(8) 0.0174(3) Uani 1 1 d .
H6a" H 1.0523 0.1478 0.9124 0.023 Uiso 1 1 calc R
H6b" H 1.1340 0.2308 0.8722 0.023 Uiso 1 1 calc R
C7" C 1.03304(15) 0.24787(11) 0.97118(8) 0.0113(3) Uani 1 1 d .
H7" H 1.0986 0.2872 0.9743 0.015 Uiso 1 1 calc R
C8" C 0.90115(15) 0.32382(11) 0.93853(8) 0.0118(3) Uani 1 1 d .
C9" C 0.84460(16) 0.38939(11) 0.99012(8) 0.0129(3) Uani 1 1 d .
H9" H 0.9175 0.4245 0.9909 0.017 Uiso 1 1 calc R
C10" C 0.80823(16) 0.33340(11) 1.06554(8) 0.0152(3) Uani 1 1 d .
H10a" H 0.7341 0.2999 1.0655 0.020 Uiso 1 1 calc R
H10b" H 0.7710 0.3786 1.0962 0.020 Uiso 1 1 calc R
C11" C 0.93870(16) 0.25914(11) 1.09589(8) 0.0134(3) Uani 1 1 d .
H11a" H 0.9121 0.2226 1.1450 0.018 Uiso 1 1 calc R
H11b" H 1.0095 0.2936 1.0992 0.018 Uiso 1 1 calc R
C12" C 1.00569(15) 0.18727(10) 1.04997(8) 0.0102(3) Uani 1 1 d .
C13" C 1.15313(16) 0.12408(11) 1.07423(8) 0.0119(3) Uani 1 1 d .
C14" C 0.95508(16) 0.38855(12) 0.86961(9) 0.0176(3) Uani 1 1 d .
H14" H 1.0318 0.4145 0.8719 0.023 Uiso 1 1 calc R
C15" C 0.78566(16) 0.28444(12) 0.92184(9) 0.0163(3) Uani 1 1 d .
H15a" H 0.7199 0.3373 0.8922 0.024 Uiso 1 1 calc GR
H15b" H 0.7348 0.2559 0.9667 0.024 Uiso 1 1 calc GR
H15c" H 0.8283 0.2349 0.8959 0.024 Uiso 1 1 calc GR
C16" C 0.72516(19) 0.55152(12) 0.93419(11) 0.0236(4) Uani 1 1 d .
C17" C 0.58429(19) 0.61527(13) 0.91499(10) 0.0237(4) Uani 1 1 d .
H17a" H 0.5549 0.6619 0.9441 0.035 Uiso 1 1 calc GR
H17b" H 0.5151 0.5757 0.9241 0.035 Uiso 1 1 calc GR
H17c" H 0.5906 0.6500 0.8642 0.035 Uiso 1 1 calc GR
C18" C 0.90636(17) 0.11978(11) 1.05732(9) 0.0158(3) Uani 1 1 d .
H18a" H 0.9309 0.0625 1.0973 0.024 Uiso 1 1 calc GR
H18b" H 0.9164 0.0999 1.0129 0.024 Uiso 1 1 calc GR
H18c" H 0.8087 0.1542 1.0664 0.024 Uiso 1 1 calc GR
C19" C 1.25445(17) 0.18392(12) 1.08022(9) 0.0166(3) Uani 1 1 d .
H19a" H 1.2259 0.2067 1.1237 0.025 Uiso 1 1 calc GR
H19b" H 1.2512 0.2396 1.0382 0.025 Uiso 1 1 calc GR
H19c" H 1.3506 0.1435 1.0825 0.025 Uiso 1 1 calc GR
O1" O 0.90856(13) 0.40953(11) 0.81249(7) 0.0294(3) Uani 1 1 d .
O2" O 0.71715(11) 0.45978(8) 0.96502(6) 0.0156(2) Uani 1 1 d .
O3" O 0.83240(17) 0.57767(11) 0.92341(14) 0.0648(7) Uani 1 1 d .

loop_
_atom_site_aniso_label
_atom_site_aniso_U_11
_atom_site_aniso_U_22
_atom_site_aniso_U_33
_atom_site_aniso_U_23
_atom_site_aniso_U_13
_atom_site_aniso_U_12
Br1 0.02127(9) 0.02341(9) 0.01755(8) 0.00681(6) 0.00177(6) -0.00380(7)
C1 0.0151(7) 0.0128(7) 0.0124(7) 0.0003(6) -0.0030(6) -0.0055(6)
C2 0.0202(8) 0.0106(7) 0.0193(8) -0.0012(6) -0.0063(6) -0.0020(6)
C3 0.0176(8) 0.0137(7) 0.0192(8) -0.0046(6) -0.0023(6) 0.0031(6)
C4 0.0134(7) 0.0119(7) 0.0130(7) -0.0038(6) -0.0012(5) 0.0000(6)
C5 0.0149(7) 0.0181(8) 0.0122(7) -0.0011(6) 0.0013(6) 0.0013(6)
C6 0.0153(7) 0.0170(8) 0.0106(7) 0.0001(6) -0.0001(6) 0.0007(6)
C7 0.0090(6) 0.0092(6) 0.0105(7) -0.0004(5) -0.0012(5) -0.0012(5)
C8 0.0106(7) 0.0114(7) 0.0145(7) 0.0004(6) -0.0025(5) -0.0008(5)
C9 0.0079(7) 0.0105(7) 0.0224(8) -0.0053(6) -0.0041(6) 0.0017(5)
C10 0.0126(7) 0.0164(7) 0.0156(7) -0.0067(6) 0.0005(6) 0.0009(6)
C11 0.0129(7) 0.0151(7) 0.0113(7) -0.0043(6) -0.0004(5) 0.0004(6)
C12 0.0102(6) 0.0086(6) 0.0093(6) -0.0018(5) -0.0012(5) -0.0024(5)
C13 0.0106(6) 0.0074(6) 0.0104(7) -0.0010(5) -0.0015(5) -0.0021(5)
C14 0.0131(7) 0.0145(8) 0.0292(9) 0.0040(7) 0.0029(7) 0.0011(6)
C15 0.0154(7) 0.0232(8) 0.0173(8) -0.0053(6) -0.0080(6) 0.0011(6)
C16 0.0134(7) 0.0118(7) 0.0314(9) -0.0051(7) -0.0025(6) -0.0005(6)
C17 0.0135(8) 0.0148(8) 0.0426(11) -0.0034(7) -0.0066(7) 0.0011(6)
C18 0.0131(7) 0.0139(7) 0.0193(8) -0.0043(6) -0.0040(6) -0.0048(6)
C19 0.0140(7) 0.0120(7) 0.0191(8) -0.0036(6) -0.0085(6) -0.0016(6)
O1 0.0273(7) 0.0289(7) 0.0315(8) 0.0149(6) 0.0004(6) 0.0016(6)
O2 0.0085(5) 0.0109(5) 0.0315(7) -0.0062(5) -0.0053(4) 0.0008(4)
O3 0.0197(7) 0.0149(6) 0.0763(12) -0.0105(7) -0.0172(7) -0.0028(5)
Br1' 0.02216(9) 0.02476(9) 0.01084(8) -0.00205(6) -0.00105(6) -0.00170(6)
C1' 0.0142(7) 0.0139(7) 0.0098(7) -0.0012(6) -0.0029(5) -0.0044(6)
C2' 0.0168(7) 0.0111(7) 0.0159(7) 0.0013(6) -0.0042(6) -0.0024(6)
C3' 0.0170(7) 0.0113(7) 0.0172(8) -0.0015(6) -0.0019(6) 0.0025(6)
C4' 0.0121(7) 0.0092(7) 0.0131(7) -0.0023(6) -0.0015(5) 0.0008(5)
C5' 0.0135(7) 0.0176(8) 0.0146(7) -0.0008(6) 0.0013(6) 0.0031(6)
C6' 0.0145(7) 0.0152(7) 0.0105(7) -0.0009(6) 0.0008(6) 0.0017(6)
C7' 0.0090(6) 0.0088(6) 0.0118(7) -0.0008(5) -0.0019(5) -0.0009(5)
C8' 0.0107(7) 0.0094(7) 0.0139(7) 0.0008(5) -0.0037(5) -0.0015(5)
C9' 0.0106(7) 0.0090(7) 0.0257(8) -0.0052(6) -0.0094(6) 0.0031(5)
C10' 0.0174(8) 0.0152(8) 0.0181(8) -0.0083(6) -0.0045(6) 0.0064(6)
C11' 0.0173(7) 0.0135(7) 0.0143(7) -0.0072(6) -0.0057(6) 0.0035(6)
C12' 0.0093(6) 0.0082(6) 0.0101(6) -0.0025(5) -0.0022(5) -0.0004(5)
C13' 0.0104(6) 0.0091(6) 0.0105(7) -0.0010(5) -0.0029(5) -0.0017(5)
C14' 0.0123(7) 0.0143(8) 0.0247(9) 0.0043(6) -0.0016(6) -0.0007(6)
C15' 0.0142(7) 0.0144(7) 0.0153(7) -0.0020(6) -0.0068(6) -0.0012(6)
C16' 0.0142(7) 0.0101(7) 0.0144(7) -0.0031(6) -0.0016(6) -0.0004(6)
C17' 0.0134(7) 0.0116(7) 0.0201(8) -0.0019(6) -0.0045(6) 0.0019(6)
C18' 0.0118(7) 0.0126(7) 0.0143(7) -0.0010(6) -0.0029(5) -0.0036(5)
C19' 0.0168(8) 0.0128(7) 0.0243(8) -0.0021(6) -0.0110(6) -0.0039(6)
O1' 0.0250(7) 0.0361(8) 0.0215(7) 0.0112(6) -0.0030(5) -0.0061(6)
O2' 0.0127(5) 0.0078(5) 0.0327(7) -0.0028(5) -0.0115(5) 0.0023(4)
O3' 0.0284(7) 0.0126(6) 0.0758(12) -0.0056(7) -0.0304(7) -0.0019(5)
Br1" 0.02324(9) 0.01950(8) 0.01057(8) -0.00056(6) -0.00086(6) -0.00116(6)
C1" 0.0169(7) 0.0142(7) 0.0111(7) -0.0021(6) -0.0021(6) -0.0038(6)
C2" 0.0244(8) 0.0129(7) 0.0168(8) -0.0010(6) -0.0052(6) 0.0005(6)
C3" 0.0248(9) 0.0157(8) 0.0189(8) -0.0044(6) -0.0037(7) 0.0057(7)
C4" 0.0175(8) 0.0139(7) 0.0150(7) -0.0061(6) -0.0022(6) 0.0037(6)
C5" 0.0182(8) 0.0244(9) 0.0116(7) -0.0057(6) 0.0002(6) 0.0066(7)
C6" 0.0167(7) 0.0221(8) 0.0092(7) -0.0055(6) -0.0006(6) 0.0036(6)
C7" 0.0099(6) 0.0133(7) 0.0090(7) -0.0023(5) -0.0013(5) -0.0004(5)
C8" 0.0099(6) 0.0145(7) 0.0102(7) -0.0030(6) -0.0020(5) -0.0013(5)
C9" 0.0113(7) 0.0108(7) 0.0156(7) -0.0038(6) -0.0046(5) 0.0015(5)
C10" 0.0154(7) 0.0153(7) 0.0122(7) -0.0055(6) -0.0012(6) 0.0033(6)
C11" 0.0158(7) 0.0133(7) 0.0096(7) -0.0047(6) -0.0020(5) 0.0016(6)
C12" 0.0115(7) 0.0093(6) 0.0095(7) -0.0030(5) -0.0006(5) -0.0016(5)
C13" 0.0132(7) 0.0107(7) 0.0099(7) -0.0021(5) -0.0009(5) -0.0005(5)
C14" 0.0109(7) 0.0209(8) 0.0145(7) 0.0002(6) -0.0007(6) 0.0013(6)
C15" 0.0138(7) 0.0201(8) 0.0165(7) -0.0063(6) -0.0049(6) -0.0028(6)
C16" 0.0203(8) 0.0131(8) 0.0344(10) -0.0038(7) -0.0043(7) 0.0000(6)
C17" 0.0227(9) 0.0159(8) 0.0288(9) -0.0048(7) -0.0101(7) 0.0052(7)
C18" 0.0168(7) 0.0138(7) 0.0170(8) -0.0022(6) -0.0019(6) -0.0057(6)
C19" 0.0148(7) 0.0162(8) 0.0178(8) -0.0010(6) -0.0054(6) -0.0035(6)
O1" 0.0195(6) 0.0466(8) 0.0125(6) 0.0031(6) -0.0028(5) -0.0028(6)
O2" 0.0127(5) 0.0120(5) 0.0194(6) -0.0020(4) -0.0054(4) 0.0016(4)
O3" 0.0240(8) 0.0154(7) 0.141(2) 0.0061(9) -0.0169(10) -0.0046(6)

loop_
_atom_type_symbol
_atom_type_description
_atom_type_scat_dispersion_real
_atom_type_scat_dispersion_imag
_atom_type_scat_source
C C 0.0033 0.0016 'International Tables Vol C Tables 4.2.6.8 and 6.1.1.4'
H H 0.0000 0.0000 'International Tables Vol C Tables 4.2.6.8 and 6.1.1.4'
O O 0.0106 0.0060 'International Tables Vol C Tables 4.2.6.8 and 6.1.1.4'
Br Br -0.2901 2.4595 'International Tables Vol C Tables 4.2.6.8 and 6.1.1.4'

loop_
_geom_angle_atom_site_label_1
_geom_angle_atom_site_label_2
_geom_angle_atom_site_label_3
_geom_angle
C2 C1 Br1 121.64(12)
C2 C1 C13 113.23(14)
C13 C1 Br1 124.24(11)
C1 C2 C3 110.32(14)
C2 C3 C4 100.58(13)
C3 C4 C13 105.23(12)
C5 C4 C3 121.38(13)
C5 C4 C13 112.17(12)
C4 C5 C6 106.99(13)
C5 C6 C7 112.14(12)
C6 C7 C8 111.39(12)
C6 C7 C12 114.34(12)
C8 C7 C12 115.20(12)
C9 C8 C7 107.02(12)
C14 C8 C7 106.26(12)
C14 C8 C9 104.57(13)
C14 C8 C15 109.35(14)
C15 C8 C7 116.51(13)
C15 C8 C9 112.31(13)
C10 C9 C8 113.03(12)
O2 C9 C8 108.67(12)
O2 C9 C10 107.61(12)
C9 C10 C11 110.18(13)
C10 C11 C12 112.50(12)
C11 C12 C7 107.28(12)
C11 C12 C13 112.13(12)
C13 C12 C7 106.25(11)
C18 C12 C7 113.67(12)
C18 C12 C11 108.79(12)
C18 C12 C13 108.77(12)
C1 C13 C4 96.77(11)
C1 C13 C12 120.11(12)
C1 C13 C19 105.31(12)
C4 C13 C12 108.51(11)
C19 C13 C4 112.07(12)
C19 C13 C12 113.02(12)
O1 C14 C8 125.42(17)
O2 C16 C17 110.50(14)
O3 C16 C17 125.79(16)
O3 C16 O2 123.71(15)
C16 O2 C9 118.65(12)
C2' C1' Br1' 121.22(12)
C2' C1' C13' 113.51(14)
C13' C1' Br1' 124.07(11)
C1' C2' C3' 110.27(14)
C2' C3' C4' 100.60(12)
C3' C4' C13' 105.39(12)
C5' C4' C3' 122.11(13)
C5' C4' C13' 112.15(12)
C4' C5' C6' 107.30(12)
C5' C6' C7' 112.61(13)
C6' C7' C8' 111.33(12)
C6' C7' C12' 113.95(12)
C8' C7' C12' 115.31(12)
C9' C8' C7' 107.14(12)
C14' C8' C7' 106.39(12)
C14' C8' C9' 104.09(13)
C15' C8' C7' 116.19(12)
C15' C8' C9' 112.71(12)
C15' C8' C14' 109.46(13)
C10' C9' C8' 113.41(13)
O2' C9' C8' 108.41(12)
O2' C9' C10' 107.76(13)
C9' C10' C11' 110.91(13)
C10' C11' C12' 112.46(12)
C7' C12' C13' 106.40(11)
C11' C12' C7' 107.44(12)
C11' C12' C13' 111.97(12)
C11' C12' C18' 108.74(12)
C18' C12' C7' 113.79(12)
C18' C12' C13' 108.55(11)
C1' C13' C4' 97.30(11)
C1' C13' C12' 119.77(12)
C1' C13' C19' 105.30(12)
C4' C13' C12' 107.88(11)
C19' C13' C4' 112.07(12)
C19' C13' C12' 113.47(12)
O1' C14' C8' 125.93(16)
O2' C16' C17' 111.12(13)
O3' C16' C17' 125.39(15)
O3' C16' O2' 123.49(14)
C16' O2' C9' 118.80(12)
C2" C1" Br1" 121.62(12)
C2" C1" C13" 113.46(14)
C13" C1" Br1" 123.88(11)
C1" C2" C3" 110.19(14)
C2" C3" C4" 100.81(13)
C3" C4" C13" 105.28(13)
C5" C4" C3" 121.98(14)
C5" C4" C13" 111.75(13)
C4" C5" C6" 107.18(13)
C5" C6" C7" 112.59(13)
C6" C7" C8" 111.63(12)
C6" C7" C12" 114.26(12)
C8" C7" C12" 115.10(12)
C9" C8" C7" 106.20(11)
C14" C8" C7" 106.70(12)
C14" C8" C9" 105.35(13)
C14" C8" C15" 108.76(13)
C15" C8" C7" 116.95(13)
C15" C8" C9" 112.16(12)
C10" C9" C8" 112.63(13)
O2" C9" C8" 109.56(12)
O2" C9" C10" 107.62(12)
C9" C10" C11" 110.39(13)
C10" C11" C12" 112.91(12)
C7" C12" C13" 106.44(11)
C11" C12" C7" 107.54(12)
C11" C12" C13" 111.81(12)
C11" C12" C18" 108.78(12)
C18" C12" C7" 113.44(12)
C18" C12" C13" 108.86(12)
C1" C13" C4" 97.39(12)
C1" C13" C12" 119.69(13)
C1" C13" C19" 105.06(12)
C4" C13" C12" 107.81(12)
C19" C13" C4" 112.27(13)
C19" C13" C12" 113.60(12)
O1" C14" C8" 125.37(16)
O2" C16" C17" 111.60(15)
O3" C16" C17" 125.05(17)
O3" C16" O2" 123.35(16)
C16" O2" C9" 118.31(13)

loop_
_geom_bond_atom_site_label_1
_geom_bond_atom_site_label_2
_geom_bond_distance
Br1 C1 1.8944(16)
C1 C2 1.328(2)
C1 C13 1.528(2)
C2 C3 1.501(2)
C3 C4 1.533(2)
C4 C5 1.512(2)
C4 C13 1.556(2)
C5 C6 1.534(2)
C6 C7 1.538(2)
C7 C8 1.563(2)
C7 C12 1.569(2)
C8 C9 1.544(2)
C8 C14 1.529(2)
C8 C15 1.530(2)
C9 C10 1.513(2)
C9 O2 1.4557(17)
C10 C11 1.533(2)
C11 C12 1.543(2)
C12 C13 1.5689(19)
C12 C18 1.543(2)
C13 C19 1.544(2)
C14 O1 1.202(2)
C16 C17 1.497(2)
C16 O2 1.3453(19)
C16 O3 1.199(2)
Br1' C1' 1.8941(15)
C1' C2' 1.324(2)
C1' C13' 1.526(2)
C2' C3' 1.509(2)
C3' C4' 1.534(2)
C4' C5' 1.512(2)
C4' C13' 1.555(2)
C5' C6' 1.534(2)
C6' C7' 1.538(2)
C7' C8' 1.5625(19)
C7' C12' 1.569(2)
C8' C9' 1.542(2)
C8' C14' 1.528(2)
C8' C15' 1.527(2)
C9' C10' 1.509(2)
C9' O2' 1.4626(17)
C10' C11' 1.528(2)
C11' C12' 1.541(2)
C12' C13' 1.5716(19)
C12' C18' 1.546(2)
C13' C19' 1.540(2)
C14' O1' 1.201(2)
C16' C17' 1.501(2)
C16' O2' 1.3337(18)
C16' O3' 1.194(2)
Br1" C1" 1.8907(16)
C1" C2" 1.324(2)
C1" C13" 1.526(2)
C2" C3" 1.508(2)
C3" C4" 1.533(2)
C4" C5" 1.520(2)
C4" C13" 1.554(2)
C5" C6" 1.537(2)
C6" C7" 1.540(2)
C7" C8" 1.564(2)
C7" C12" 1.566(2)
C8" C9" 1.544(2)
C8" C14" 1.523(2)
C8" C15" 1.530(2)
C9" C10" 1.509(2)
C9" O2" 1.4566(17)
C10" C11" 1.530(2)
C11" C12" 1.5428(19)
C12" C13" 1.571(2)
C12" C18" 1.545(2)
C13" C19" 1.543(2)
C14" O1" 1.202(2)
C16" C17" 1.496(2)
C16" O2" 1.339(2)
C16" O3" 1.192(2)
